data_4308685
loop_
_publ_author_name
'Xianghua Yu'
'Zi-Ling Xue'

_publ_contact_author_name 'Zi-Ling Xue'
_publ_section_title
;
Deprotonation Reactions of Zirconium and Hafnium Amide Complexes
H2N-M[N(SiMe3)2]3 and Subsequent Silyl Migration from Amide -N(SiMe3)2 to
Imide NH Ligands
;
_journal_name_full 'Inorganic Chemistry'
_journal_page_first 1505
_journal_page_last 1510
_journal_paper_doi 10.1021/ic0485413
_journal_volume 44
_journal_year 2005
_chemical_formula_sum 'C18 H58 N4 Si6 Zr'
_chemical_formula_weight 590.44
_chemical_name_common zirconium
_chemical_name_systematic
; 
Zirconium tris(trimethylsilylamide) dihydrogenamide
;
_space_group_IT_number 161
_symmetry_cell_setting hexagonal
_symmetry_space_group_name_Hall 'R 3 -2"c'
_symmetry_space_group_name_H-M 'R 3 c :H'
_atom_sites_solution_hydrogens geom
_atom_sites_solution_primary direct
_atom_sites_solution_secondary difmap
_audit_creation_method SHELXL-97
_cell_angle_alpha 90.00
_cell_angle_beta 90.00
_cell_angle_gamma 120.00
_cell_formula_units_Z 6
_cell_length_a 18.250(8)
_cell_length_b 18.250(8)
_cell_length_c 17.100(12)
_cell_measurement_temperature 173(2)
_cell_volume 4932(5)
_computing_cell_refinement 'SMART, Bruker (2000)'
_computing_data_collection 'SMART, Bruker (2000)'
_computing_data_reduction 'SHELXS-97 (Sheldrick, 1990)'
_computing_molecular_graphics 'SHELXL-97 (Sheldrick, 1997)'
_computing_publication_material 'SHELXTL, Bruker (2000)'
_computing_structure_refinement 'SHELXL-97 (Sheldrick, 1997)'
_computing_structure_solution 'SHELXS-97 (Sheldrick, 1990)'
_diffrn_ambient_temperature 173(2)
_diffrn_measured_fraction_theta_full 0.996
_diffrn_measured_fraction_theta_max 0.996
_diffrn_measurement_device_type 'CCD area detector'
_diffrn_measurement_method Multi-scan
_diffrn_radiation_monochromator graphite
_diffrn_radiation_source 'fine-focus sealed tube'
_diffrn_radiation_type MoK\a
_diffrn_radiation_wavelength 0.71073
_diffrn_reflns_av_R_equivalents 0.0320
_diffrn_reflns_av_sigmaI/netI 0.0191
_diffrn_reflns_limit_h_max 24
_diffrn_reflns_limit_h_min -24
_diffrn_reflns_limit_k_max 24
_diffrn_reflns_limit_k_min -23
_diffrn_reflns_limit_l_max 22
_diffrn_reflns_limit_l_min -22
_diffrn_reflns_number 16784
_diffrn_reflns_theta_full 28.23
_diffrn_reflns_theta_max 28.23
_diffrn_reflns_theta_min 2.23
_exptl_absorpt_coefficient_mu 0.566
_exptl_absorpt_correction_T_max 0.9352
_exptl_absorpt_correction_T_min 0.9050
_exptl_absorpt_correction_type multi-scan
_exptl_absorpt_process_details 'SADABS, Bruker (2000)'
_exptl_crystal_colour colorless
_exptl_crystal_density_diffrn 1.193
_exptl_crystal_density_method 'not measured'
_exptl_crystal_description cube
_exptl_crystal_F_000 1908
_exptl_crystal_size_max 0.18
_exptl_crystal_size_mid 0.15
_exptl_crystal_size_min 0.12
_refine_diff_density_max 0.816
_refine_diff_density_min -0.391
_refine_diff_density_rms 0.094
_refine_ls_abs_structure_details 'Flack H D (1983), Acta Cryst. A39, 876-881'
_refine_ls_abs_structure_Flack 0.96(6)
_refine_ls_extinction_method none
_refine_ls_goodness_of_fit_ref 0.964
_refine_ls_hydrogen_treatment mixed
_refine_ls_matrix_type full
_refine_ls_number_parameters 94
_refine_ls_number_reflns 2673
_refine_ls_number_restraints 1
_refine_ls_restrained_S_all 0.964
_refine_ls_R_factor_all 0.0314
_refine_ls_R_factor_gt 0.0282
_refine_ls_shift/su_max 0.007
_refine_ls_shift/su_mean 0.000
_refine_ls_structure_factor_coef Fsqd
_refine_ls_weighting_details 'calc w=1/[\s^2^(Fo^2^)+(0.0676P)^2^+23.8061P] where P=(Fo^2^+2Fc^2^)/3'
_refine_ls_weighting_scheme calc
_refine_ls_wR_factor_gt 0.0835
_refine_ls_wR_factor_ref 0.1033
_reflns_number_gt 2596
_reflns_number_total 2673
_reflns_threshold_expression >2sigma(I)
_cod_data_source_file ic0485413rom20041019_121805.cif
_cod_data_source_block r3
_cod_depositor_comments
;
The following automatic conversions were performed:
'_symmetry_cell_setting' value 'Hexagonal' changed to 'hexagonal'
according to '/home/saulius/struct/CIF-dictionaries/cif_core.dic'
dictionary named 'cif_core.dic' version 2.4.1 from 2010-06-29.

Automatic conversion script
Id: cif_fix_enum 1527 2010-12-29 10:47:43Z saulius 
;
_cod_original_sg_symbol_H-M 'R 3 c'
_cod_database_code 4308685

loop_
_symmetry_equiv_pos_as_xyz
'x, y, z'
'-y, x-y, z'
'-x+y, -x, z'
'-y, -x, z+1/2'
'-x+y, y, z+1/2'
'x, x-y, z+1/2'
'x+2/3, y+1/3, z+1/3'
'-y+2/3, x-y+1/3, z+1/3'
'-x+y+2/3, -x+1/3, z+1/3'
'-y+2/3, -x+1/3, z+5/6'
'-x+y+2/3, y+1/3, z+5/6'
'x+2/3, x-y+1/3, z+5/6'
'x+1/3, y+2/3, z+2/3'
'-y+1/3, x-y+2/3, z+2/3'
'-x+y+1/3, -x+2/3, z+2/3'
'-y+1/3, -x+2/3, z+7/6'
'-x+y+1/3, y+2/3, z+7/6'
'x+1/3, x-y+2/3, z+7/6'

loop_
_atom_site_label
_atom_site_type_symbol
_atom_site_fract_x
_atom_site_fract_y
_atom_site_fract_z
_atom_site_U_iso_or_equiv
_atom_site_adp_type
_atom_site_occupancy
_atom_site_symmetry_multiplicity
_atom_site_calc_flag
_atom_site_refinement_flags
_atom_site_disorder_assembly
_atom_site_disorder_group
C1 C 0.5002(2) 0.8895(2) -0.0298(2) 0.0336(7) Uani 1 1 d . . .
H1A H 0.5562 0.9280 -0.0078 0.050 Uiso 1 1 calc R . .
H1B H 0.4870 0.9189 -0.0706 0.050 Uiso 1 1 calc R . .
H1C H 0.5001 0.8401 -0.0524 0.050 Uiso 1 1 calc R . .
C2 C 0.4260(3) 0.9528(2) 0.0923(2) 0.0349(8) Uani 1 1 d . . .
H2A H 0.3774 0.9371 0.1266 0.052 Uiso 1 1 calc R . .
H2B H 0.4261 0.9891 0.0500 0.052 Uiso 1 1 calc R . .
H2C H 0.4784 0.9835 0.1226 0.052 Uiso 1 1 calc R . .
C3 C 0.3155(2) 0.7964(3) -0.0042(2) 0.0371(8) Uani 1 1 d . . .
H3A H 0.3082 0.7430 -0.0248 0.056 Uiso 1 1 calc R . .
H3B H 0.3153 0.8313 -0.0476 0.056 Uiso 1 1 calc R . .
H3C H 0.2691 0.7845 0.0318 0.056 Uiso 1 1 calc R . .
C4 C 0.6129(2) 0.9215(2) 0.1357(2) 0.0337(8) Uani 1 1 d . . .
H4A H 0.6212 0.8995 0.0862 0.050 Uiso 1 1 calc R . .
H4B H 0.6618 0.9377 0.1698 0.050 Uiso 1 1 calc R . .
H4C H 0.6070 0.9711 0.1253 0.050 Uiso 1 1 calc R . .
C5 C 0.4955(3) 0.8889(3) 0.2722(2) 0.0386(8) Uani 1 1 d . . .
H5A H 0.4854 0.9341 0.2545 0.058 Uiso 1 1 calc R . .
H5B H 0.5451 0.9126 0.3065 0.058 Uiso 1 1 calc R . .
H5C H 0.4458 0.8463 0.3008 0.058 Uiso 1 1 calc R . .
C6 C 0.5427(3) 0.7587(2) 0.2219(2) 0.0333(8) Uani 1 1 d . . .
H6A H 0.5048 0.7267 0.2650 0.050 Uiso 1 1 calc R . .
H6B H 0.6013 0.7880 0.2405 0.050 Uiso 1 1 calc R . .
H6C H 0.5366 0.7198 0.1796 0.050 Uiso 1 1 calc R . .
N1 N 0.42633(15) 0.79030(16) 0.12212(14) 0.0187(5) Uani 1 1 d . . .
N2 N 0.3333 0.6667 0.2711(3) 0.0297(11) Uani 1 3 d S . .
Si1 Si 0.41883(5) 0.85422(6) 0.04927(5) 0.02158(19) Uani 1 1 d . . .
Si2 Si 0.51495(5) 0.83780(5) 0.18473(6) 0.02228(18) Uani 1 1 d . . .
Zr1 Zr 0.3333 0.6667 0.15170(3) 0.01719(12) Uani 1 3 d S . .

loop_
_atom_site_aniso_label
_atom_site_aniso_U_11
_atom_site_aniso_U_22
_atom_site_aniso_U_33
_atom_site_aniso_U_23
_atom_site_aniso_U_13
_atom_site_aniso_U_12
C1 0.0344(18) 0.0347(18) 0.0308(16) 0.0115(14) 0.0075(14) 0.0167(15)
C2 0.0397(19) 0.0258(16) 0.043(2) 0.0039(14) 0.0041(15) 0.0195(15)
C3 0.0296(17) 0.039(2) 0.0314(17) 0.0095(15) -0.0047(14) 0.0089(15)
C4 0.0217(15) 0.0325(17) 0.0384(18) 0.0041(14) -0.0068(13) 0.0072(13)
C5 0.048(2) 0.041(2) 0.0301(16) -0.0108(15) -0.0065(16) 0.0245(18)
C6 0.0327(19) 0.0316(18) 0.0378(19) -0.0017(15) -0.0114(16) 0.0177(15)
N1 0.0183(11) 0.0201(11) 0.0181(10) -0.0021(9) -0.0008(9) 0.0099(9)
N2 0.0342(17) 0.0342(17) 0.021(2) 0.000 0.000 0.0171(9)
Si1 0.0201(4) 0.0201(4) 0.0230(4) 0.0027(3) -0.0011(3) 0.0089(3)
Si2 0.0215(4) 0.0212(4) 0.0222(3) -0.0034(3) -0.0044(3) 0.0092(3)
Zr1 0.01762(15) 0.01762(15) 0.0163(2) 0.000 0.000 0.00881(7)

loop_
_atom_type_symbol
_atom_type_description
_atom_type_scat_dispersion_real
_atom_type_scat_dispersion_imag
_atom_type_scat_source
C C 0.0033 0.0016 'International Tables Vol C Tables 4.2.6.8 and 6.1.1.4'
H H 0.0000 0.0000 'International Tables Vol C Tables 4.2.6.8 and 6.1.1.4'
N N 0.0061 0.0033 'International Tables Vol C Tables 4.2.6.8 and 6.1.1.4'
Si Si 0.0817 0.0704 'International Tables Vol C Tables 4.2.6.8 and 6.1.1.4'
Zr Zr -2.9673 0.5597 'International Tables Vol C Tables 4.2.6.8 and 6.1.1.4'

loop_
_geom_angle_atom_site_label_1
_geom_angle_atom_site_label_2
_geom_angle_atom_site_label_3
_geom_angle
_geom_angle_site_symmetry_1
_geom_angle_site_symmetry_3
_geom_angle_publ_flag
Si1 N1 Si2 117.41(15) . . ?
Si1 N1 Zr1 126.52(13) . . ?
Si2 N1 Zr1 115.62(13) . . ?
N1 Si1 C1 115.42(15) . . ?
N1 Si1 C3 111.22(15) . . ?
C1 Si1 C3 104.09(18) . . ?
N1 Si1 C2 111.41(15) . . ?
C1 Si1 C2 106.78(17) . . ?
C3 Si1 C2 107.36(18) . . ?
N1 Si2 C6 111.31(15) . . ?
N1 Si2 C4 113.33(15) . . ?
C6 Si2 C4 105.43(19) . . ?
N1 Si2 C5 111.76(16) . . ?
C6 Si2 C5 107.68(19) . . ?
C4 Si2 C5 106.94(19) . . ?
N2 Zr1 N1 103.96(7) . 2_665 ?
N2 Zr1 N1 103.96(7) . . ?
N1 Zr1 N1 114.38(5) 2_665 . ?
N2 Zr1 N1 103.96(7) . 3_565 ?
N1 Zr1 N1 114.38(5) 2_665 3_565 ?
N1 Zr1 N1 114.38(5) . 3_565 ?

loop_
_geom_bond_atom_site_label_1
_geom_bond_atom_site_label_2
_geom_bond_distance
_geom_bond_site_symmetry_2
_geom_bond_publ_flag
C1 Si1 1.868(4) . ?
C2 Si1 1.887(4) . ?
C3 Si1 1.875(4) . ?
C4 Si2 1.871(4) . ?
C5 Si2 1.887(4) . ?
C6 Si2 1.865(4) . ?
N1 Si1 1.758(3) . ?
N1 Si2 1.764(3) . ?
N1 Zr1 2.097(3) . ?
N2 Zr1 2.041(6) . ?
Zr1 N1 2.097(3) 2_665 ?
Zr1 N1 2.097(3) 3_565 ?
